data_2208669
loop_
_publ_author_name
'Zhang, Li-Ping'
'Zhu, Long-Guan'

_publ_section_title
;
 Bis{4-[(4-pyridyl)ethenyl]pyridinium} 4-sulfonatobenzoate trihydrate
;
_journal_coeditor_code LH2023
_journal_issue 4
_journal_name_full 'Acta Crystallographica Section E'
_journal_page_first o1529
_journal_page_last o1531
_journal_paper_doi 10.1107/S1600536806009767
_journal_volume 62
_journal_year 2006
_chemical_formula_iupac '2C12 H11 N2 +, C7 H4 O5 S 2-, 3H2 O'
_chemical_formula_moiety '2C12 H11 N2 +, C7 H4 O5 S 2-, 3H2 O'
_chemical_formula_sum 'C31 H32 N4 O8 S'
_chemical_formula_weight 620.67
_chemical_name_systematic
;
Bis{4-[(4-pyridyl)ethenyl]pyridinium} 4-sulfonatobenzoate trihydrate
;
_space_group_IT_number 2
_symmetry_cell_setting triclinic
_symmetry_space_group_name_Hall '-P 1'
_symmetry_space_group_name_H-M 'P -1'
_atom_sites_solution_hydrogens geom
_atom_sites_solution_primary direct
_atom_sites_solution_secondary difmap
_audit_creation_method SHELXL-97
_cell_angle_alpha 99.099(19)
_cell_angle_beta 94.823(14)
_cell_angle_gamma 103.471(17)
_cell_formula_units_Z 2
_cell_length_a 7.4704(15)
_cell_length_b 9.2406(18)
_cell_length_c 22.121(4)
_cell_measurement_reflns_used 6599
_cell_measurement_temperature 295(2)
_cell_measurement_theta_max 27.5
_cell_measurement_theta_min 3.1
_cell_volume 1454.7(5)
_computing_cell_refinement PROCESS-AUTO
_computing_data_collection 'PROCESS-AUTO (Rigaku, 1998)'
_computing_data_reduction 'CrystalStructure (Rigaku/MSC, 2002)'
_computing_molecular_graphics 'ORTEP-3 for Windows (Farrugia, 1997) and PLATON (Spek, 2003)'
_computing_publication_material 'WinGX (Farrugia, 1999)'
_computing_structure_refinement 'SHELXL97 (Sheldrick, 1997)'
_computing_structure_solution 'SIR92 (Altomare <i>et al.</i>,  1993)'
_diffrn_ambient_temperature 295(2)
_diffrn_detector_area_resol_mean 10.00
_diffrn_measured_fraction_theta_full 0.997
_diffrn_measured_fraction_theta_max 0.997
_diffrn_measurement_device_type 'Rigaku R-AXIS RAPID'
_diffrn_measurement_method \w
_diffrn_radiation_monochromator graphite
_diffrn_radiation_source 'fine-focus sealed tube'
_diffrn_radiation_type MoK\a
_diffrn_radiation_wavelength 0.71073
_diffrn_reflns_av_R_equivalents 0.0192
_diffrn_reflns_av_sigmaI/netI 0.0256
_diffrn_reflns_limit_h_max 8
_diffrn_reflns_limit_h_min -8
_diffrn_reflns_limit_k_max 11
_diffrn_reflns_limit_k_min -11
_diffrn_reflns_limit_l_max 26
_diffrn_reflns_limit_l_min -26
_diffrn_reflns_number 11622
_diffrn_reflns_theta_full 25.10
_diffrn_reflns_theta_max 25.10
_diffrn_reflns_theta_min 3.09
_diffrn_standards_number 0
_exptl_absorpt_coefficient_mu 0.171
_exptl_absorpt_correction_T_max 0.972
_exptl_absorpt_correction_T_min 0.933
_exptl_absorpt_correction_type multi-scan
_exptl_absorpt_process_details '(ABSCOR; Higashi, 1995)'
_exptl_crystal_colour yellow
_exptl_crystal_density_diffrn 1.417
_exptl_crystal_density_method 'not measured'
_exptl_crystal_description plate
_exptl_crystal_F_000 652
_exptl_crystal_size_max 0.41
_exptl_crystal_size_mid 0.25
_exptl_crystal_size_min 0.18
_refine_diff_density_max 0.492
_refine_diff_density_min -0.427
_refine_ls_extinction_method none
_refine_ls_goodness_of_fit_ref 1.095
_refine_ls_hydrogen_treatment constr
_refine_ls_matrix_type full
_refine_ls_number_parameters 449
_refine_ls_number_reflns 5156
_refine_ls_number_restraints 63
_refine_ls_restrained_S_all 1.177
_refine_ls_R_factor_all 0.066
_refine_ls_R_factor_gt 0.049
_refine_ls_shift/su_max 0.000
_refine_ls_shift/su_mean 0.000
_refine_ls_structure_factor_coef Fsqd
_refine_ls_weighting_details 'calc w=1/[\s^2^(Fo^2^)+(0.1022P)^2^+0.0982P] where P=(Fo^2^+2Fc^2^)/3'
_refine_ls_weighting_scheme calc
_refine_ls_wR_factor_gt 0.146
_refine_ls_wR_factor_ref 0.160
_reflns_number_gt 3874
_reflns_number_total 5156
_reflns_threshold_expression I>2\s(I)
_cod_data_source_file lh2023.cif
_cod_data_source_block I
_cod_database_code 2208669
_cod_database_fobs_code 2208669

loop_
_symmetry_equiv_pos_as_xyz
'x, y, z'
'-x, -y, -z'

loop_
_atom_site_type_symbol
_atom_site_label
_atom_site_fract_x
_atom_site_fract_y
_atom_site_fract_z
_atom_site_U_iso_or_equiv
_atom_site_adp_type
_atom_site_calc_flag
_atom_site_refinement_flags
_atom_site_occupancy
_atom_site_disorder_assembly
_atom_site_disorder_group
S S1 0.07704(9) 0.98023(8) 0.37537(3) 0.0465(2) Uani d D 1 . .
N N1 0.8305(3) 0.4217(2) 0.40701(9) 0.0380(5) Uani d D 1 . .
N N3 0.9499(3) 0.4161(2) 0.29299(8) 0.0374(5) Uani d . 1 . .
N N2 0.4283(3) 0.5255(2) 0.79444(9) 0.0377(5) Uani d . 1 . .
N N4 1.3318(3) 0.5337(3) -0.09116(9) 0.0461(6) Uani d D 1 . .
O O1 0.6928(3) 0.9076(3) 0.17473(10) 0.0661(6) Uani d . 1 . .
O O2 0.4935(3) 0.9860(4) 0.11663(10) 0.0887(9) Uani d D 1 . .
O O3 0.1894(6) 1.0994(4) 0.42081(16) 0.0767(16) Uani d PDU 0.685(7) A 1
O O4 0.0521(11) 0.8406(5) 0.3963(3) 0.115(2) Uani d PDU 0.685(7) A 1
O O5 -0.0929(7) 1.0032(12) 0.3526(2) 0.133(3) Uani d PDU 0.685(7) A 1
O O3' 0.0601(18) 1.1292(7) 0.3835(6) 0.096(4) Uani d PDU 0.315(7) A 2
O O4' 0.1524(16) 0.9175(18) 0.4229(4) 0.099(4) Uani d PDU 0.315(7) A 2
O O5' -0.0960(11) 0.8765(14) 0.3567(5) 0.093(4) Uani d PDU 0.315(7) A 2
O O1W 0.3289(3) 1.0844(3) 0.54621(11) 0.0704(6) Uani d D 1 . .
O O2W 0.2306(5) 1.0870(4) 0.05899(16) 0.1026(9) Uani d D 1 . .
O O3W 0.8669(5) 0.9852(6) 0.06793(18) 0.1472(18) Uani d D 1 . .
C C1 0.8424(3) 0.5552(3) 0.44264(11) 0.0379(5) Uani d . 1 . .
H H1 0.8947 0.6444 0.4293 0.045 Uiso calc R 1 . .
C C2 0.7770(3) 0.5611(3) 0.49915(11) 0.0366(5) Uani d . 1 . .
H H2 0.7844 0.6541 0.5239 0.044 Uiso calc R 1 . .
C C3 0.7000(3) 0.4277(3) 0.51904(10) 0.0351(5) Uani d . 1 . .
C C4 0.6893(4) 0.2911(3) 0.48034(11) 0.0427(6) Uani d . 1 . .
H H4 0.6367 0.2000 0.4922 0.051 Uiso calc R 1 . .
C C5 0.7565(3) 0.2914(3) 0.42485(11) 0.0428(6) Uani d . 1 . .
H H5 0.7508 0.2001 0.3992 0.051 Uiso calc R 1 . .
C C6 0.6271(3) 0.4221(3) 0.57843(11) 0.0383(5) Uani d . 1 . .
H H6 0.5762 0.3269 0.5871 0.046 Uiso calc R 1 . .
C C7 0.6275(3) 0.5403(3) 0.62053(10) 0.0370(5) Uani d . 1 . .
H H7 0.6792 0.6360 0.6125 0.044 Uiso calc R 1 . .
C C8 0.5513(3) 0.5307(3) 0.67948(10) 0.0332(5) Uani d . 1 . .
C C9 0.5843(3) 0.6606(3) 0.72380(11) 0.0389(5) Uani d . 1 . .
H H9 0.6485 0.7528 0.7154 0.047 Uiso calc R 1 . .
C C10 0.5224(4) 0.6537(3) 0.78014(11) 0.0409(6) Uani d . 1 . .
H H10 0.5472 0.7422 0.8095 0.049 Uiso calc R 1 . .
C C11 0.3908(4) 0.3989(3) 0.75171(11) 0.0414(6) Uani d . 1 . .
H H11 0.3236 0.3089 0.7611 0.050 Uiso calc R 1 . .
C C12 0.4489(4) 0.3980(3) 0.69410(11) 0.0401(6) Uani d . 1 . .
H H12 0.4195 0.3086 0.6652 0.048 Uiso calc R 1 . .
C C13 0.9181(3) 0.2903(3) 0.25070(11) 0.0407(6) Uani d . 1 . .
H H13 0.8576 0.1991 0.2609 0.049 Uiso calc R 1 . .
C C14 0.9710(4) 0.2893(3) 0.19239(11) 0.0413(6) Uani d . 1 . .
H H14 0.9454 0.1990 0.1641 0.050 Uiso calc R 1 . .
C C15 1.0620(3) 0.4232(3) 0.17612(10) 0.0338(5) Uani d . 1 . .
C C16 1.0953(4) 0.5538(3) 0.22067(11) 0.0402(6) Uani d . 1 . .
H H16 1.1567 0.6466 0.2120 0.048 Uiso calc R 1 . .
C C17 1.0370(4) 0.5451(3) 0.27752(11) 0.0412(6) Uani d . 1 . .
H H17 1.0595 0.6337 0.3066 0.049 Uiso calc R 1 . .
C C18 1.1189(4) 0.4217(3) 0.11389(11) 0.0416(6) Uani d . 1 . .
H H18 1.1036 0.3272 0.0893 0.050 Uiso calc R 1 . .
C C19 1.1889(4) 0.5402(3) 0.08963(11) 0.0426(6) Uani d . 1 . .
H H19 1.2084 0.6351 0.1144 0.051 Uiso calc R 1 . .
C C20 1.2390(3) 0.5352(3) 0.02668(11) 0.0409(6) Uani d . 1 . .
C C21 1.2956(4) 0.6688(3) 0.00464(12) 0.0494(7) Uani d . 1 . .
H H21 1.3030 0.7612 0.0299 0.059 Uiso calc R 1 . .
C C22 1.3409(4) 0.6647(3) -0.05465(12) 0.0497(7) Uani d . 1 . .
H H22 1.3781 0.7547 -0.0693 0.060 Uiso calc R 1 . .
C C23 1.2774(4) 0.4036(3) -0.07139(12) 0.0508(7) Uani d . 1 . .
H H23 1.2716 0.3130 -0.0977 0.061 Uiso calc R 1 . .
C C24 1.2298(4) 0.4005(3) -0.01310(12) 0.0481(7) Uani d . 1 . .
H H24 1.1913 0.3085 -0.0001 0.058 Uiso calc R 1 . .
C C25 0.2077(3) 0.9622(3) 0.31265(11) 0.0346(5) Uani d . 1 A .
C C26 0.3928(3) 0.9621(3) 0.32458(11) 0.0396(6) Uani d . 1 . .
H H26 0.4451 0.9670 0.3647 0.048 Uiso calc R 1 A .
C C27 0.4991(3) 0.9546(3) 0.27670(12) 0.0397(6) Uani d . 1 A .
H H27 0.6228 0.9531 0.2849 0.048 Uiso calc R 1 . .
C C28 0.4243(3) 0.9493(3) 0.21643(11) 0.0374(5) Uani d . 1 . .
C C29 0.2375(3) 0.9481(3) 0.20514(11) 0.0390(6) Uani d . 1 A .
H H29 0.1850 0.9433 0.1650 0.047 Uiso calc R 1 . .
C C30 0.1292(3) 0.9539(3) 0.25256(11) 0.0371(5) Uani d . 1 . .
H H30 0.0045 0.9523 0.2444 0.045 Uiso calc R 1 A .
C C31 0.5454(4) 0.9448(3) 0.16505(12) 0.0468(6) Uani d . 1 A .
H H1A 0.866(5) 0.414(4) 0.3725(8) 0.080 Uiso d D 1 . .
H H1B 0.273(4) 1.062(4) 0.5097(6) 0.080 Uiso d D 1 . .
H H1C 0.250(3) 1.087(4) 0.5717(10) 0.080 Uiso d D 1 . .
H H2A 0.130(2) 1.030(4) 0.0678(17) 0.080 Uiso d D 1 . .
H H2B 0.321(3) 1.064(3) 0.0793(15) 0.080 Uiso d D 1 . .
H H3A 0.780(4) 0.986(5) 0.0402(12) 0.080 Uiso d D 1 . .
H H3B 0.818(4) 0.957(4) 0.0987(10) 0.080 Uiso d D 1 . .
H H4A 1.356(5) 0.531(4) -0.1273(7) 0.080 Uiso d D 1 . .

loop_
_atom_site_aniso_label
_atom_site_aniso_U_11
_atom_site_aniso_U_22
_atom_site_aniso_U_33
_atom_site_aniso_U_12
_atom_site_aniso_U_13
_atom_site_aniso_U_23
S1 0.0502(4) 0.0443(4) 0.0417(4) 0.0054(3) 0.0214(3) 0.0000(3)
N1 0.0386(11) 0.0508(13) 0.0240(10) 0.0094(9) 0.0105(8) 0.0044(9)
N3 0.0433(11) 0.0444(12) 0.0260(10) 0.0103(9) 0.0134(8) 0.0075(9)
N2 0.0450(11) 0.0440(12) 0.0297(10) 0.0155(9) 0.0152(9) 0.0112(9)
N4 0.0487(12) 0.0689(16) 0.0283(11) 0.0201(11) 0.0172(9) 0.0173(11)
O1 0.0594(13) 0.0756(15) 0.0730(14) 0.0258(11) 0.0369(11) 0.0142(12)
O2 0.0763(16) 0.155(3) 0.0461(13) 0.0386(17) 0.0263(11) 0.0269(15)
O3 0.089(3) 0.068(2) 0.050(2) -0.012(2) 0.0296(19) -0.0226(17)
O4 0.192(6) 0.051(2) 0.097(4) -0.007(3) 0.096(4) 0.013(2)
O5 0.082(3) 0.268(8) 0.069(3) 0.106(5) 0.019(2) -0.007(4)
O3' 0.136(8) 0.043(4) 0.125(8) 0.026(4) 0.097(7) 0.012(4)
O4' 0.098(6) 0.173(10) 0.061(5) 0.070(6) 0.026(4) 0.062(6)
O5' 0.056(5) 0.106(7) 0.090(6) -0.019(4) 0.053(4) -0.031(5)
O1W 0.0580(13) 0.0805(16) 0.0670(14) 0.0040(12) 0.0188(11) 0.0110(14)
O2W 0.104(2) 0.099(2) 0.119(2) 0.0368(19) 0.027(2) 0.0398(19)
O3W 0.140(3) 0.154(3) 0.107(3) -0.035(3) 0.087(2) -0.025(3)
C1 0.0392(12) 0.0426(14) 0.0331(12) 0.0094(11) 0.0085(10) 0.0099(11)
C2 0.0422(13) 0.0393(14) 0.0294(11) 0.0136(11) 0.0075(10) 0.0032(10)
C3 0.0331(11) 0.0463(14) 0.0273(11) 0.0105(10) 0.0079(9) 0.0074(10)
C4 0.0508(14) 0.0390(14) 0.0366(13) 0.0057(11) 0.0136(11) 0.0062(11)
C5 0.0496(14) 0.0427(15) 0.0329(13) 0.0070(12) 0.0136(11) 0.0001(11)
C6 0.0450(13) 0.0398(14) 0.0311(12) 0.0076(11) 0.0136(10) 0.0097(11)
C7 0.0419(13) 0.0415(14) 0.0297(12) 0.0101(11) 0.0115(10) 0.0095(11)
C8 0.0358(12) 0.0416(14) 0.0264(11) 0.0133(10) 0.0091(9) 0.0108(10)
C9 0.0497(14) 0.0353(13) 0.0326(12) 0.0072(11) 0.0133(11) 0.0093(10)
C10 0.0549(15) 0.0380(14) 0.0307(12) 0.0128(12) 0.0126(11) 0.0037(10)
C11 0.0502(14) 0.0380(14) 0.0400(14) 0.0090(11) 0.0194(11) 0.0144(11)
C12 0.0505(14) 0.0362(14) 0.0335(12) 0.0103(11) 0.0138(11) 0.0028(10)
C13 0.0502(14) 0.0368(14) 0.0355(13) 0.0053(11) 0.0159(11) 0.0105(11)
C14 0.0529(15) 0.0371(14) 0.0319(12) 0.0087(11) 0.0113(11) 0.0013(10)
C15 0.0391(12) 0.0402(13) 0.0255(11) 0.0135(10) 0.0108(9) 0.0076(10)
C16 0.0524(14) 0.0357(14) 0.0343(13) 0.0087(11) 0.0162(11) 0.0100(11)
C17 0.0533(15) 0.0389(14) 0.0305(12) 0.0101(12) 0.0129(11) 0.0021(10)
C18 0.0539(15) 0.0471(15) 0.0269(12) 0.0182(12) 0.0131(11) 0.0036(11)
C19 0.0537(15) 0.0475(15) 0.0286(12) 0.0125(12) 0.0154(11) 0.0077(11)
C20 0.0429(13) 0.0549(16) 0.0300(12) 0.0165(12) 0.0138(10) 0.0119(11)
C21 0.0614(17) 0.0521(17) 0.0350(13) 0.0105(13) 0.0150(12) 0.0099(12)
C22 0.0568(16) 0.0578(18) 0.0373(14) 0.0093(13) 0.0180(12) 0.0179(13)
C23 0.0676(18) 0.0604(18) 0.0350(14) 0.0299(15) 0.0222(13) 0.0113(13)
C24 0.0657(17) 0.0521(17) 0.0366(14) 0.0227(14) 0.0244(13) 0.0167(12)
C25 0.0410(12) 0.0264(12) 0.0363(12) 0.0064(10) 0.0120(10) 0.0047(10)
C26 0.0447(13) 0.0368(13) 0.0384(13) 0.0100(11) 0.0070(11) 0.0097(11)
C27 0.0378(13) 0.0370(14) 0.0467(14) 0.0109(11) 0.0107(11) 0.0099(11)
C28 0.0432(13) 0.0266(12) 0.0413(13) 0.0059(10) 0.0137(11) 0.0031(10)
C29 0.0474(14) 0.0339(13) 0.0328(12) 0.0048(11) 0.0068(11) 0.0042(10)
C30 0.0363(12) 0.0309(12) 0.0433(13) 0.0066(10) 0.0094(10) 0.0049(10)
C31 0.0502(15) 0.0422(15) 0.0437(15) 0.0032(12) 0.0201(12) 0.0008(12)

loop_
_atom_type_symbol
_atom_type_description
_atom_type_scat_dispersion_real
_atom_type_scat_dispersion_imag
_atom_type_scat_source
C C 0.0033 0.0016 'International Tables Vol C Tables 4.2.6.8 and 6.1.1.4'
H H 0.0000 0.0000 'International Tables Vol C Tables 4.2.6.8 and 6.1.1.4'
N N 0.0061 0.0033 'International Tables Vol C Tables 4.2.6.8 and 6.1.1.4'
O O 0.0106 0.0060 'International Tables Vol C Tables 4.2.6.8 and 6.1.1.4'
S S 0.1246 0.1234 'International Tables Vol C Tables 4.2.6.8 and 6.1.1.4'

loop_
_geom_angle_atom_site_label_1
_geom_angle_atom_site_label_2
_geom_angle_atom_site_label_3
_geom_angle
O3' S1 O5 62.8(6)
O3' S1 O5' 111.3(8)
O5 S1 O5' 49.9(6)
O3' S1 O4' 123.4(8)
O5 S1 O4' 139.7(5)
O5' S1 O4' 101.6(8)
O3' S1 O3 56.1(6)
O5 S1 O3 115.6(4)
O5' S1 O3 147.4(3)
O4' S1 O3 71.2(7)
O3' S1 O4 149.5(4)
O5 S1 O4 111.3(5)
O5' S1 O4 63.5(6)
O3 S1 O4 110.6(3)
O3' S1 C25 105.1(3)
O5 S1 C25 107.5(2)
O5' S1 C25 106.3(3)
O4' S1 C25 108.1(4)
O3 S1 C25 106.06(16)
O4 S1 C25 105.1(2)
C1 N1 C5 121.5(2)
C1 N1 H1A 123(3)
C5 N1 H1A 116(3)
C17 N3 C13 117.6(2)
C10 N2 C11 118.5(2)
C22 N4 C23 120.7(2)
C22 N4 H4A 121(3)
C23 N4 H4A 119(3)
H1B O1W H1C 109.3(17)
H2A O2W H2B 105.8(15)
H3A O3W H3B 108.3(18)
N1 C1 C2 120.0(2)
N1 C1 H1 120.0
C2 C1 H1 120.0
C1 C2 C3 119.8(2)
C1 C2 H2 120.1
C3 C2 H2 120.1
C2 C3 C4 118.3(2)
C2 C3 C6 123.9(2)
C4 C3 C6 117.8(2)
C5 C4 C3 119.6(2)
C5 C4 H4 120.2
C3 C4 H4 120.2
N1 C5 C4 120.7(2)
N1 C5 H5 119.6
C4 C5 H5 119.6
C7 C6 C3 125.6(2)
C7 C6 H6 117.2
C3 C6 H6 117.2
C6 C7 C8 124.3(2)
C6 C7 H7 117.9
C8 C7 H7 117.9
C9 C8 C12 117.1(2)
C9 C8 C7 118.8(2)
C12 C8 C7 124.1(2)
C10 C9 C8 120.1(2)
C10 C9 H9 120.0
C8 C9 H9 120.0
N2 C10 C9 122.5(2)
N2 C10 H10 118.7
C9 C10 H10 118.7
N2 C11 C12 121.9(2)
N2 C11 H11 119.0
C12 C11 H11 119.0
C11 C12 C8 119.9(2)
C11 C12 H12 120.1
C8 C12 H12 120.1
N3 C13 C14 122.9(2)
N3 C13 H13 118.6
C14 C13 H13 118.6
C13 C14 C15 119.8(2)
C13 C14 H14 120.1
C15 C14 H14 120.1
C14 C15 C16 117.0(2)
C14 C15 C18 119.6(2)
C16 C15 C18 123.4(2)
C17 C16 C15 119.6(2)
C17 C16 H16 120.2
C15 C16 H16 120.2
N3 C17 C16 123.2(2)
N3 C17 H17 118.4
C16 C17 H17 118.4
C19 C18 C15 126.7(2)
C19 C18 H18 116.7
C15 C18 H18 116.7
C18 C19 C20 125.4(2)
C18 C19 H19 117.3
C20 C19 H19 117.3
C21 C20 C24 117.5(2)
C21 C20 C19 119.7(2)
C24 C20 C19 122.8(2)
C22 C21 C20 120.0(3)
C22 C21 H21 120.0
C20 C21 H21 120.0
N4 C22 C21 120.7(3)
N4 C22 H22 119.6
C21 C22 H22 119.6
N4 C23 C24 121.2(3)
N4 C23 H23 119.4
C24 C23 H23 119.4
C23 C24 C20 119.9(3)
C23 C24 H24 120.1
C20 C24 H24 120.1
C26 C25 C30 120.1(2)
C26 C25 S1 118.83(18)
C30 C25 S1 121.02(18)
C27 C26 C25 119.8(2)
C27 C26 H26 120.1
C25 C26 H26 120.1
C26 C27 C28 121.0(2)
C26 C27 H27 119.5
C28 C27 H27 119.5
C27 C28 C29 118.4(2)
C27 C28 C31 119.9(2)
C29 C28 C31 121.7(2)
C30 C29 C28 121.1(2)
C30 C29 H29 119.5
C28 C29 H29 119.5
C29 C30 C25 119.6(2)
C29 C30 H30 120.2
C25 C30 H30 120.2
O1 C31 O2 124.5(2)
O1 C31 C28 117.9(2)
O2 C31 C28 117.4(2)

loop_
_geom_bond_atom_site_label_1
_geom_bond_atom_site_label_2
_geom_bond_distance
S1 O3' 1.396(6)
S1 O5 1.401(4)
S1 O5' 1.403(6)
S1 O4' 1.415(6)
S1 O3 1.416(3)
S1 O4 1.416(4)
S1 C25 1.771(2)
N1 C1 1.334(3)
N1 C5 1.337(3)
N1 H1A 0.825(11)
N3 C17 1.329(3)
N3 C13 1.331(3)
N2 C10 1.329(3)
N2 C11 1.340(3)
N4 C22 1.329(4)
N4 C23 1.331(4)
N4 H4A 0.831(11)
O1 C31 1.240(3)
O2 C31 1.253(4)
O1W H1B 0.848(10)
O1W H1C 0.849(10)
O2W H2A 0.87(3)
O2W H2B 0.87(3)
O3W H3A 0.86(3)
O3W H3B 0.85(3)
C1 C2 1.377(3)
C1 H1 0.9300
C2 C3 1.388(3)
C2 H2 0.9300
C3 C4 1.390(3)
C3 C6 1.468(3)
C4 C5 1.365(3)
C4 H4 0.9300
C5 H5 0.9300
C6 C7 1.318(3)
C6 H6 0.9300
C7 C8 1.473(3)
C7 H7 0.9300
C8 C9 1.383(3)
C8 C12 1.387(3)
C9 C10 1.371(3)
C9 H9 0.9300
C10 H10 0.9300
C11 C12 1.380(3)
C11 H11 0.9300
C12 H12 0.9300
C13 C14 1.380(3)
C13 H13 0.9300
C14 C15 1.383(3)
C14 H14 0.9300
C15 C16 1.390(3)
C15 C18 1.473(3)
C16 C17 1.373(3)
C16 H16 0.9300
C17 H17 0.9300
C18 C19 1.314(4)
C18 H18 0.9300
C19 C20 1.468(3)
C19 H19 0.9300
C20 C21 1.387(4)
C20 C24 1.390(4)
C21 C22 1.379(3)
C21 H21 0.9300
C22 H22 0.9300
C23 C24 1.369(3)
C23 H23 0.9300
C24 H24 0.9300
C25 C26 1.387(3)
C25 C30 1.390(3)
C26 C27 1.379(3)
C26 H26 0.9300
C27 C28 1.391(4)
C27 H27 0.9300
C28 C29 1.395(3)
C28 C31 1.512(3)
C29 C30 1.380(3)
C29 H29 0.9300
C30 H30 0.9300

loop_
_geom_hbond_atom_site_label_D
_geom_hbond_atom_site_label_H
_geom_hbond_atom_site_label_A
_geom_hbond_site_symmetry_A
_geom_hbond_distance_DH
_geom_hbond_distance_HA
_geom_hbond_distance_DA
_geom_hbond_angle_DHA
_geom_hbond_publ_flag
N1 H1A N3 . 0.825(11) 1.920(12) 2.742(3) 174(4) yes
N4 H4A N2 1_654 0.831(11) 1.854(12) 2.683(3) 175(3) yes
O1W H1C O5' 2_576 0.849(10) 2.066(14) 2.906(8) 170(3) yes
O1W H1C O5 2_576 0.849(10) 2.28(2) 3.057(7) 152(3) yes
O1W H1C O4 2_576 0.849(10) 2.62(2) 3.384(7) 150(3) yes
O1W H1B O3 . 0.848(10) 2.117(18) 2.916(5) 157(4) yes
O1W H1B O4' . 0.848(10) 2.15(2) 2.946(14) 156(4) yes
O2W H2A O3W 1_455 0.87(3) 1.909(16) 2.695(5) 150(3) yes
O3W H3A O2W 2_675 0.86(3) 2.18(3) 2.774(5) 126(3) yes
O3W H3B O1 . 0.85(3) 2.05(3) 2.899(4) 175(4) yes
O3W H3B O2 . 0.85(3) 2.55(3) 3.075(4) 121(2) yes
O2W H2B O2 . 0.87(3) 1.82(3) 2.677(4) 171(3) yes

loop_
_geom_torsion_atom_site_label_1
_geom_torsion_atom_site_label_2
_geom_torsion_atom_site_label_3
_geom_torsion_atom_site_label_4
_geom_torsion
C5 N1 C1 C2 -0.2(3)
N1 C1 C2 C3 0.4(3)
C1 C2 C3 C4 -0.8(3)
C1 C2 C3 C6 179.9(2)
C2 C3 C4 C5 1.0(4)
C6 C3 C4 C5 -179.7(2)
C1 N1 C5 C4 0.4(4)
C3 C4 C5 N1 -0.8(4)
C2 C3 C6 C7 -1.2(4)
C4 C3 C6 C7 179.5(2)
C3 C6 C7 C8 179.4(2)
C6 C7 C8 C9 170.4(2)
C6 C7 C8 C12 -8.8(4)
C12 C8 C9 C10 2.3(3)
C7 C8 C9 C10 -177.0(2)
C11 N2 C10 C9 -0.9(4)
C8 C9 C10 N2 -0.7(4)
C10 N2 C11 C12 0.8(4)
N2 C11 C12 C8 0.8(4)
C9 C8 C12 C11 -2.3(3)
C7 C8 C12 C11 176.9(2)
C17 N3 C13 C14 -0.2(4)
N3 C13 C14 C15 0.4(4)
C13 C14 C15 C16 -0.1(4)
C13 C14 C15 C18 179.8(2)
C14 C15 C16 C17 -0.3(3)
C18 C15 C16 C17 179.8(2)
C13 N3 C17 C16 -0.3(4)
C15 C16 C17 N3 0.5(4)
C14 C15 C18 C19 172.6(3)
C16 C15 C18 C19 -7.5(4)
C15 C18 C19 C20 -178.0(2)
C18 C19 C20 C21 174.0(3)
C18 C19 C20 C24 -5.0(4)
C24 C20 C21 C22 -0.2(4)
C19 C20 C21 C22 -179.3(2)
C23 N4 C22 C21 0.5(4)
C20 C21 C22 N4 -0.3(4)
C22 N4 C23 C24 -0.2(4)
N4 C23 C24 C20 -0.4(4)
C21 C20 C24 C23 0.6(4)
C19 C20 C24 C23 179.6(2)
O3' S1 C25 C26 104.4(7)
O5 S1 C25 C26 170.1(5)
O5' S1 C25 C26 -137.6(8)
O4' S1 C25 C26 -29.1(7)
O3 S1 C25 C26 45.9(3)
O4 S1 C25 C26 -71.3(4)
O3' S1 C25 C30 -73.3(7)
O5 S1 C25 C30 -7.6(5)
O5' S1 C25 C30 44.8(8)
O4' S1 C25 C30 153.3(7)
O3 S1 C25 C30 -131.8(3)
O4 S1 C25 C30 111.1(4)
C30 C25 C26 C27 0.4(4)
S1 C25 C26 C27 -177.26(18)
C25 C26 C27 C28 0.9(4)
C26 C27 C28 C29 -1.5(4)
C26 C27 C28 C31 178.6(2)
C27 C28 C29 C30 0.8(3)
C31 C28 C29 C30 -179.3(2)
C28 C29 C30 C25 0.5(3)
C26 C25 C30 C29 -1.1(3)
S1 C25 C30 C29 176.54(18)
C27 C28 C31 O1 18.0(4)
C29 C28 C31 O1 -161.9(2)
C27 C28 C31 O2 -158.7(3)
C29 C28 C31 O2 21.4(4)
